data_7241184
loop_
_publ_author_name
'Gao, Mingxiao'
'Zhang, Xinyuan'
'Guo, Yangwu'
'Yao, Jiyong'
'Zhang, Guochun'
'Hu, Zhanggui'
'Wu, Yicheng'

_publ_section_title
;
 Rational Structure Design of Isoxazolone-based Crystals with Large
 Second-Order Optical Nonlinearity
;
_journal_name_full CrystEngComm
_journal_paper_doi 10.1039/D0CE01100B
_journal_year 2020
_chemical_formula_moiety 'C24 H17 N O3'
_chemical_formula_sum 'C24 H17 N O3'
_chemical_formula_weight 367.38
_space_group_crystal_system monoclinic
_space_group_IT_number 9
_space_group_name_Hall 'C -2yc'
_space_group_name_H-M_alt 'C 1 c 1'
_atom_sites_solution_hydrogens difmap
_atom_sites_solution_primary dual
_audit_creation_date 2019-07-15
_audit_creation_method
;
Olex2 1.2
(compiled 2017.08.10 svn.r3458 for OlexSys, GUI svn.r5381)
;
_audit_update_record
;
2020-06-02 deposited with the CCDC.	2020-09-04 downloaded from the CCDC.
;
_cell_angle_alpha 90
_cell_angle_beta 104.2990(10)
_cell_angle_gamma 90
_cell_formula_units_Z 4
_cell_length_a 26.8338(4)
_cell_length_b 5.81950(10)
_cell_length_c 11.9509(2)
_cell_measurement_reflns_used 8502
_cell_measurement_temperature 296.7(4)
_cell_measurement_theta_max 79.0080
_cell_measurement_theta_min 7.5550
_cell_volume 1808.43(5)
_computing_molecular_graphics 'Olex2 (Dolomanov et al., 2009)'
_computing_publication_material 'Olex2 (Dolomanov et al., 2009)'
_computing_structure_refinement 'ShelXL (Sheldrick, 2015)'
_computing_structure_solution 'ShelXT (Sheldrick, 2015)'
_diffrn_ambient_temperature 296.7(4)
_diffrn_measured_fraction_theta_full 0.999
_diffrn_measured_fraction_theta_max 0.988
_diffrn_measurement_device_type 'multiwire proportional'
_diffrn_measurement_method 'phi and omega scans'
_diffrn_radiation_monochromator graphite
_diffrn_radiation_type CuK\a
_diffrn_radiation_wavelength 1.54178
_diffrn_reflns_av_R_equivalents 0.0250
_diffrn_reflns_av_unetI/netI 0.0228
_diffrn_reflns_Laue_measured_fraction_full 0.999
_diffrn_reflns_Laue_measured_fraction_max 0.988
_diffrn_reflns_limit_h_max 34
_diffrn_reflns_limit_h_min -33
_diffrn_reflns_limit_k_max 7
_diffrn_reflns_limit_k_min -7
_diffrn_reflns_limit_l_max 9
_diffrn_reflns_limit_l_min -15
_diffrn_reflns_number 10427
_diffrn_reflns_point_group_measured_fraction_full 0.824
_diffrn_reflns_point_group_measured_fraction_max 0.792
_diffrn_reflns_theta_full 67.679
_diffrn_reflns_theta_max 79.407
_diffrn_reflns_theta_min 3.399
_exptl_absorpt_coefficient_mu 0.720
_exptl_absorpt_correction_type none
_exptl_crystal_density_diffrn 1.349
_exptl_crystal_description prism
_exptl_crystal_F_000 768
_refine_diff_density_max 0.125
_refine_diff_density_min -0.089
_refine_diff_density_rms 0.028
_refine_ls_abs_structure_details
;
 Flack x determined using 1112 quotients [(I+)-(I-)]/[(I+)+(I-)]
 (Parsons, Flack and Wagner, Acta Cryst. B69 (2013) 249-259).
;
_refine_ls_abs_structure_Flack 0.06(9)
_refine_ls_extinction_coef 0.0021(2)
_refine_ls_extinction_expression Fc^*^=kFc[1+0.001xFc^2^\l^3^/sin(2\q)]^-1/4^
_refine_ls_extinction_method 'SHELXL-2016/4 (Sheldrick 2016)'
_refine_ls_goodness_of_fit_ref 1.082
_refine_ls_hydrogen_treatment refall
_refine_ls_matrix_type full
_refine_ls_number_parameters 322
_refine_ls_number_reflns 3110
_refine_ls_number_restraints 2
_refine_ls_restrained_S_all 1.081
_refine_ls_R_factor_all 0.0285
_refine_ls_R_factor_gt 0.0283
_refine_ls_shift/su_max 0.000
_refine_ls_shift/su_mean 0.000
_refine_ls_structure_factor_coef Fsqd
_refine_ls_weighting_details 'w=1/[\s^2^(Fo^2^)+(0.0519P)^2^+0.1398P] where P=(Fo^2^+2Fc^2^)/3'
_refine_ls_weighting_scheme calc
_refine_ls_wR_factor_gt 0.0820
_refine_ls_wR_factor_ref 0.0824
_reflns_Friedel_coverage 0.601
_reflns_Friedel_fraction_full 0.649
_reflns_Friedel_fraction_max 0.595
_reflns_number_gt 3057
_reflns_number_total 3110
_reflns_threshold_expression 'I > 2\s(I)'
_cod_data_source_file d0ce01100b2.cif
_cod_data_source_block C24H17NO3
_cod_database_code 7241184
_shelx_shelxl_version_number 2016/4
_shelx_space_group_comment
;
The symmetry employed for this shelxl refinement is uniquely defined
by the following loop, which should always be used as a source of
symmetry information in preference to the above space-group names.
They are only intended as comments.
;
_olex2_refinement_description
;
;
_olex2_submission_special_instructions 'No special instructions were received'

loop_
_space_group_symop_operation_xyz
'x, y, z'
'x, -y, z+1/2'
'x+1/2, y+1/2, z'
'x+1/2, -y+1/2, z+1/2'

loop_
_atom_site_label
_atom_site_type_symbol
_atom_site_fract_x
_atom_site_fract_y
_atom_site_fract_z
_atom_site_U_iso_or_equiv
_atom_site_adp_type
_atom_site_occupancy
_atom_site_site_symmetry_order
_atom_site_calc_flag
_atom_site_refinement_flags_posn
_atom_site_refinement_flags_adp
_atom_site_refinement_flags_occupancy
_atom_site_disorder_assembly
_atom_site_disorder_group
O2 O 0.44886(6) 1.2856(3) 0.27776(14) 0.0638(4) Uani 1 1 d . . . . .
O3 O 0.30021(6) 1.0519(3) 0.74060(14) 0.0652(4) Uani 1 1 d . . . . .
O1 O 0.51046(7) 1.0464(3) 0.25564(15) 0.0727(5) Uani 1 1 d . . . . .
N1 N 0.41291(7) 1.3068(3) 0.34949(17) 0.0601(4) Uani 1 1 d . . . . .
C4 C 0.48023(7) 0.8059(3) 0.47441(15) 0.0472(4) Uani 1 1 d . . . . .
C3 C 0.42092(7) 1.1343(3) 0.41965(17) 0.0478(4) Uani 1 1 d . . . . .
C21 C 0.32936(7) 1.0575(3) 0.66168(17) 0.0504(4) Uani 1 1 d . . . . .
C5 C 0.52120(7) 0.6403(3) 0.48086(16) 0.0473(4) Uani 1 1 d . . . . .
C18 C 0.38974(7) 1.1071(3) 0.50456(16) 0.0469(4) Uani 1 1 d . . . . .
C6 C 0.52690(7) 0.4744(3) 0.56901(18) 0.0519(4) Uani 1 1 d . . . . .
C2 C 0.46197(7) 0.9855(3) 0.40357(16) 0.0467(4) Uani 1 1 d . . . . .
C1 C 0.47821(8) 1.0931(3) 0.30744(18) 0.0547(4) Uani 1 1 d . . . . .
C8 C 0.59682(7) 0.3037(3) 0.51074(17) 0.0506(4) Uani 1 1 d . . . . .
C7 C 0.56388(8) 0.3048(4) 0.58403(18) 0.0545(4) Uani 1 1 d . . . . .
C16 C 0.59223(7) 0.4668(3) 0.42346(17) 0.0526(4) Uani 1 1 d . . . . .
C23 C 0.36162(8) 0.9073(3) 0.50702(18) 0.0526(4) Uani 1 1 d . . . . .
C19 C 0.38775(7) 1.2804(3) 0.58366(19) 0.0535(4) Uani 1 1 d . . . . .
C14 C 0.66303(9) 0.2278(4) 0.4218(2) 0.0630(5) Uani 1 1 d . . . . .
C9 C 0.64066(8) 0.1543(4) 0.50951(18) 0.0567(5) Uani 1 1 d . . . . .
C22 C 0.33124(8) 0.8823(3) 0.58452(19) 0.0541(4) Uani 1 1 d . . . . .
C17 C 0.55469(8) 0.6348(3) 0.40691(17) 0.0531(4) Uani 1 1 d . . . . .
C10 C 0.66098(11) -0.0301(4) 0.5804(3) 0.0735(6) Uani 1 1 d . . . . .
C15 C 0.63299(10) 0.4287(5) 0.3577(2) 0.0687(6) Uani 1 1 d . . . . .
C20 C 0.35811(8) 1.2556(3) 0.66202(19) 0.0560(5) Uani 1 1 d . . . . .
C11 C 0.70487(12) -0.1334(5) 0.5625(3) 0.0847(8) Uani 1 1 d . . . . .
C12 C 0.72784(11) -0.0577(6) 0.4776(3) 0.0826(8) Uani 1 1 d . . . . .
C13 C 0.70711(10) 0.1216(6) 0.4056(2) 0.0757(7) Uani 1 1 d . . . . .
C24 C 0.27270(14) 0.8488(6) 0.7484(4) 0.0841(8) Uani 1 1 d . . . . .
H17 H 0.5516(10) 0.747(4) 0.350(2) 0.055(5) Uiso 1 1 d . . . . .
H4 H 0.4626(8) 0.781(4) 0.538(2) 0.049(5) Uiso 1 1 d . . . . .
H20 H 0.3572(10) 1.380(5) 0.714(2) 0.066(7) Uiso 1 1 d . . . . .
H23 H 0.3637(10) 0.785(4) 0.454(2) 0.059(6) Uiso 1 1 d . . . . .
H10 H 0.6446(12) -0.083(6) 0.645(3) 0.085(9) Uiso 1 1 d . . . . .
H7 H 0.5664(11) 0.188(5) 0.644(3) 0.073(8) Uiso 1 1 d . . . . .
H22 H 0.3120(11) 0.744(5) 0.589(3) 0.071(7) Uiso 1 1 d . . . . .
H24A H 0.2457(14) 0.819(6) 0.676(3) 0.088(10) Uiso 1 1 d . . . . .
H19 H 0.4092(10) 1.422(5) 0.582(2) 0.064(7) Uiso 1 1 d . . . . .
H24B H 0.2534(14) 0.886(6) 0.807(3) 0.095(10) Uiso 1 1 d . . . . .
H12 H 0.7569(14) -0.138(6) 0.466(3) 0.091(9) Uiso 1 1 d . . . . .
H24C H 0.2944(14) 0.722(7) 0.768(3) 0.101(11) Uiso 1 1 d . . . . .
H15A H 0.6166(14) 0.383(6) 0.277(3) 0.094(10) Uiso 1 1 d . . . . .
H15B H 0.6547(15) 0.576(7) 0.366(4) 0.111(12) Uiso 1 1 d . . . . .
H13 H 0.7230(13) 0.179(6) 0.337(3) 0.091(10) Uiso 1 1 d . . . . .
H11 H 0.7170(17) -0.257(8) 0.608(4) 0.119(14) Uiso 1 1 d . . . . .
H6 H 0.5060(11) 0.485(5) 0.623(2) 0.068(7) Uiso 1 1 d . . . . .

loop_
_atom_site_aniso_label
_atom_site_aniso_U_11
_atom_site_aniso_U_22
_atom_site_aniso_U_33
_atom_site_aniso_U_23
_atom_site_aniso_U_13
_atom_site_aniso_U_12
O2 0.0702(9) 0.0613(8) 0.0615(9) 0.0170(7) 0.0195(7) 0.0036(6)
O3 0.0660(9) 0.0716(9) 0.0635(9) 0.0051(7) 0.0265(7) 0.0062(7)
O1 0.0882(11) 0.0775(10) 0.0617(10) 0.0148(8) 0.0365(9) 0.0106(8)
N1 0.0624(10) 0.0546(8) 0.0637(11) 0.0123(7) 0.0165(8) 0.0049(7)
C4 0.0505(8) 0.0491(8) 0.0427(9) -0.0011(6) 0.0127(7) 0.0009(7)
C3 0.0483(9) 0.0440(8) 0.0486(9) 0.0001(7) 0.0073(7) -0.0003(6)
C21 0.0457(8) 0.0541(9) 0.0505(10) 0.0063(8) 0.0104(7) 0.0088(7)
C5 0.0485(9) 0.0498(8) 0.0435(9) -0.0019(7) 0.0111(7) 0.0013(7)
C18 0.0454(8) 0.0436(8) 0.0495(9) 0.0015(7) 0.0076(7) 0.0047(6)
C6 0.0527(9) 0.0568(10) 0.0468(10) 0.0049(7) 0.0133(8) 0.0023(7)
C2 0.0513(9) 0.0471(8) 0.0418(9) -0.0016(7) 0.0120(7) -0.0006(7)
C1 0.0629(11) 0.0562(9) 0.0451(10) 0.0033(8) 0.0136(8) -0.0008(8)
C8 0.0486(9) 0.0527(9) 0.0475(9) -0.0014(7) 0.0062(7) 0.0014(7)
C7 0.0555(9) 0.0575(10) 0.0505(10) 0.0080(8) 0.0132(8) 0.0039(8)
C16 0.0540(10) 0.0593(10) 0.0468(10) -0.0002(8) 0.0166(8) 0.0023(7)
C23 0.0592(10) 0.0438(8) 0.0547(11) -0.0045(7) 0.0140(8) -0.0030(7)
C19 0.0535(9) 0.0415(8) 0.0654(12) -0.0048(7) 0.0149(8) 0.0005(7)
C14 0.0592(11) 0.0740(12) 0.0536(11) -0.0078(9) 0.0098(9) 0.0108(9)
C9 0.0509(10) 0.0602(10) 0.0542(11) -0.0084(8) 0.0039(8) 0.0062(8)
C22 0.0566(10) 0.0477(9) 0.0570(11) 0.0012(8) 0.0125(8) -0.0051(7)
C17 0.0589(10) 0.0555(9) 0.0473(10) 0.0053(8) 0.0176(8) 0.0073(8)
C10 0.0726(14) 0.0705(13) 0.0712(16) 0.0063(11) 0.0057(12) 0.0163(11)
C15 0.0685(13) 0.0836(15) 0.0597(13) 0.0072(11) 0.0267(11) 0.0192(11)
C20 0.0591(10) 0.0485(9) 0.0603(12) -0.0089(8) 0.0144(9) 0.0043(7)
C11 0.0836(17) 0.0808(16) 0.0799(19) -0.0002(13) 0.0015(14) 0.0320(14)
C12 0.0696(14) 0.0964(19) 0.0745(17) -0.0201(14) 0.0040(12) 0.0312(14)
C13 0.0651(13) 0.0978(17) 0.0634(14) -0.0158(12) 0.0144(11) 0.0166(12)
C24 0.0859(18) 0.0824(17) 0.097(2) 0.0178(15) 0.0484(18) 0.0048(14)

loop_
_atom_type_symbol
_atom_type_description
_atom_type_scat_dispersion_real
_atom_type_scat_dispersion_imag
_atom_type_scat_source
C C 0.0181 0.0091 'International Tables Vol C Tables 4.2.6.8 and 6.1.1.4'
H H 0.0000 0.0000 'International Tables Vol C Tables 4.2.6.8 and 6.1.1.4'
N N 0.0311 0.0180 'International Tables Vol C Tables 4.2.6.8 and 6.1.1.4'
O O 0.0492 0.0322 'International Tables Vol C Tables 4.2.6.8 and 6.1.1.4'

loop_
_geom_angle_atom_site_label_1
_geom_angle_atom_site_label_2
_geom_angle_atom_site_label_3
_geom_angle
_geom_angle_site_symmetry_1
_geom_angle_site_symmetry_3
_geom_angle_publ_flag
C1 O2 N1 110.05(14) . . ?
C21 O3 C24 117.7(2) . . ?
C3 N1 O2 106.86(15) . . ?
C5 C4 H4 110.8(13) . . ?
C2 C4 C5 134.18(17) . . ?
C2 C4 H4 115.0(13) . . ?
N1 C3 C18 119.89(16) . . ?
N1 C3 C2 112.84(17) . . ?
C2 C3 C18 127.27(16) . . ?
O3 C21 C22 124.32(17) . . ?
O3 C21 C20 115.50(17) . . ?
C22 C21 C20 120.17(18) . . ?
C6 C5 C4 115.85(17) . . ?
C17 C5 C4 125.10(17) . . ?
C17 C5 C6 119.05(17) . . ?
C23 C18 C3 120.50(16) . . ?
C23 C18 C19 118.65(18) . . ?
C19 C18 C3 120.85(16) . . ?
C5 C6 H6 119.0(16) . . ?
C7 C6 C5 121.95(19) . . ?
C7 C6 H6 118.9(17) . . ?
C4 C2 C3 123.07(17) . . ?
C4 C2 C1 133.31(17) . . ?
C3 C2 C1 103.36(16) . . ?
O2 C1 C2 106.87(17) . . ?
O1 C1 O2 119.36(18) . . ?
O1 C1 C2 133.77(19) . . ?
C7 C8 C16 121.10(17) . . ?
C7 C8 C9 130.25(18) . . ?
C16 C8 C9 108.62(18) . . ?
C6 C7 C8 118.06(18) . . ?
C6 C7 H7 120.7(17) . . ?
C8 C7 H7 121.2(17) . . ?
C8 C16 C15 110.34(18) . . ?
C17 C16 C8 121.04(18) . . ?
C17 C16 C15 128.62(19) . . ?
C18 C23 H23 119.0(15) . . ?
C22 C23 C18 120.95(17) . . ?
C22 C23 H23 120.0(15) . . ?
C18 C19 H19 117.7(15) . . ?
C20 C19 C18 120.73(17) . . ?
C20 C19 H19 121.6(15) . . ?
C9 C14 C15 109.97(18) . . ?
C13 C14 C9 120.4(2) . . ?
C13 C14 C15 129.6(3) . . ?
C14 C9 C8 108.70(18) . . ?
C10 C9 C8 130.2(2) . . ?
C10 C9 C14 121.1(2) . . ?
C21 C22 C23 119.53(17) . . ?
C21 C22 H22 117.9(18) . . ?
C23 C22 H22 122.5(18) . . ?
C5 C17 H17 119.3(15) . . ?
C16 C17 C5 118.79(18) . . ?
C16 C17 H17 121.9(16) . . ?
C9 C10 H10 120.8(18) . . ?
C11 C10 C9 117.4(3) . . ?
C11 C10 H10 121.7(18) . . ?
C16 C15 C14 102.30(19) . . ?
C16 C15 H15A 110(2) . . ?
C16 C15 H15B 107(2) . . ?
C14 C15 H15A 110(2) . . ?
C14 C15 H15B 112(2) . . ?
H15A C15 H15B 115(3) . . ?
C21 C20 H20 121.9(16) . . ?
C19 C20 C21 119.94(17) . . ?
C19 C20 H20 118.1(16) . . ?
C10 C11 H11 116(3) . . ?
C12 C11 C10 121.7(3) . . ?
C12 C11 H11 122(2) . . ?
C11 C12 H12 119(2) . . ?
C13 C12 C11 121.0(2) . . ?
C13 C12 H12 120(2) . . ?
C14 C13 H13 119.0(18) . . ?
C12 C13 C14 118.3(3) . . ?
C12 C13 H13 122.6(18) . . ?
O3 C24 H24A 112(2) . . ?
O3 C24 H24B 104(2) . . ?
O3 C24 H24C 112(2) . . ?
H24A C24 H24B 105(3) . . ?
H24A C24 H24C 111(3) . . ?
H24B C24 H24C 114(3) . . ?

loop_
_geom_bond_atom_site_label_1
_geom_bond_atom_site_label_2
_geom_bond_distance
_geom_bond_site_symmetry_2
_geom_bond_publ_flag
O2 N1 1.445(2) . ?
O2 C1 1.365(2) . ?
O3 C21 1.366(2) . ?
O3 C24 1.409(4) . ?
O1 C1 1.213(3) . ?
N1 C3 1.292(3) . ?
C4 C5 1.449(2) . ?
C4 C2 1.358(3) . ?
C4 H4 1.00(2) . ?
C3 C18 1.475(3) . ?
C3 C2 1.451(2) . ?
C21 C22 1.384(3) . ?
C21 C20 1.387(3) . ?
C5 C6 1.409(3) . ?
C5 C17 1.408(3) . ?
C18 C23 1.390(2) . ?
C18 C19 1.392(3) . ?
C6 C7 1.380(3) . ?
C6 H6 0.95(3) . ?
C2 C1 1.466(3) . ?
C8 C7 1.390(3) . ?
C8 C16 1.393(3) . ?
C8 C9 1.466(3) . ?
C7 H7 0.97(3) . ?
C16 C17 1.383(3) . ?
C16 C15 1.512(3) . ?
C23 C22 1.384(3) . ?
C23 H23 0.96(3) . ?
C19 C20 1.378(3) . ?
C19 H19 1.01(3) . ?
C14 C9 1.397(3) . ?
C14 C15 1.516(3) . ?
C14 C13 1.390(3) . ?
C9 C10 1.393(3) . ?
C22 H22 0.96(3) . ?
C17 H17 0.93(3) . ?
C10 C11 1.385(4) . ?
C10 H10 1.03(3) . ?
C15 H15A 1.00(4) . ?
C15 H15B 1.03(4) . ?
C20 H20 0.96(3) . ?
C11 C12 1.383(5) . ?
C11 H11 0.91(5) . ?
C12 C13 1.380(4) . ?
C12 H12 0.95(4) . ?
C13 H13 1.07(3) . ?
C24 H24A 1.00(4) . ?
C24 H24B 0.99(4) . ?
C24 H24C 0.94(4) . ?
